data_7064025
loop_
_publ_author_name
'Belkhettab, Ilyas'
'Mokhnache, Oualid'
'Chetoui, Abdelmounaim'
'Bencherifa, Ismail'
'Boughzala, Habib'

_publ_section_title
;
 Structural study and physico-chemical characterization of the novel
 triple tungstate Na4Cu(WO4)3 with alluaudite-like structure
;
_journal_issue 41
_journal_name_full 'New Journal of Chemistry'
_journal_page_first 17925
_journal_page_last 17935
_journal_paper_doi 10.1039/D5NJ03082J
_journal_volume 49
_journal_year 2025
_chemical_formula_sum 'Cu Na4 O12 W3'
_chemical_formula_weight 899.05
_space_group_crystal_system monoclinic
_space_group_IT_number 15
_space_group_name_Hall '-C 2yc'
_space_group_name_H-M_alt 'C 1 2/c 1'
_audit_creation_method SHELXL-2014/7
_audit_update_record
;
2024-02-14 deposited with the CCDC.	2025-09-15 downloaded from the CCDC.
;
_cell_angle_alpha 90
_cell_angle_beta 111.541(5)
_cell_angle_gamma 90
_cell_formula_units_Z 4
_cell_length_a 12.417
_cell_length_b 13.903
_cell_length_c 7.153
_cell_measurement_reflns_used 25
_cell_measurement_temperature 293(2)
_cell_measurement_theta_max 14.55
_cell_measurement_theta_min 10.36
_cell_volume 1148.60(4)
_computing_cell_refinement 'CAD4 Express (Enraf--Nonius, 1994)'
_computing_data_collection 'CAD4 Express (Enraf--Nonius, 1994)'
_computing_data_reduction 'XCAD4 (Harms & Wocadlo, 1995)'
_computing_structure_refinement 'SHELXL-2014/7 (Sheldrick, 2014)'
_computing_structure_solution 'SHELXS-97 (Sheldrick, 2008)'
_diffrn_ambient_temperature 293(2)
_diffrn_measured_fraction_theta_full 1.000
_diffrn_measured_fraction_theta_max 1.000
_diffrn_measurement_device_type '\k-geometry diffractometer'
_diffrn_measurement_method '\w/2\t scans'
_diffrn_radiation_type MoK\a
_diffrn_radiation_wavelength 0.71073
_diffrn_reflns_av_R_equivalents 0.0958
_diffrn_reflns_av_unetI/netI 0.0995
_diffrn_reflns_Laue_measured_fraction_full 1.000
_diffrn_reflns_Laue_measured_fraction_max 1.000
_diffrn_reflns_limit_h_max 15
_diffrn_reflns_limit_h_min -15
_diffrn_reflns_limit_k_max 17
_diffrn_reflns_limit_k_min -1
_diffrn_reflns_limit_l_max 9
_diffrn_reflns_limit_l_min -9
_diffrn_reflns_number 2706
_diffrn_reflns_point_group_measured_fraction_full 1.000
_diffrn_reflns_point_group_measured_fraction_max 1.000
_diffrn_reflns_theta_full 25.242
_diffrn_reflns_theta_max 26.998
_diffrn_reflns_theta_min 2.292
_diffrn_source 'Enraf Nonius FR590'
_exptl_absorpt_coefficient_mu 31.978
_exptl_absorpt_correction_T_max 0.9928
_exptl_absorpt_correction_T_min 0.6203
_exptl_absorpt_correction_type psi-scan
_exptl_absorpt_process_details
;
North A.C.T., Phillips D.C. & Mathews F.S. (1968) Acta. Cryst. A24, 351
Number of psi-scan sets used was   4
Theta correction was applied.
Averaged transmission function was used.
No Fourier smoothing was applied.
;
_exptl_crystal_colour green
_exptl_crystal_density_diffrn 5.199
_exptl_crystal_description prism
_exptl_crystal_F_000 1564
_exptl_crystal_size_max 0.21
_exptl_crystal_size_mid 0.15
_exptl_crystal_size_min 0.14
_refine_diff_density_max 2.715
_refine_diff_density_min -7.766
_refine_diff_density_rms 0.427
_refine_ls_extinction_coef 0.00104(10)
_refine_ls_extinction_expression Fc^*^=kFc[1+0.001xFc^2^\l^3^/sin(2\q)]^-1/4^
_refine_ls_extinction_method 'SHELXL-2014/7 (Sheldrick 2014'
_refine_ls_goodness_of_fit_ref 1.093
_refine_ls_hydrogen_treatment undef
_refine_ls_matrix_type full
_refine_ls_number_parameters 97
_refine_ls_number_reflns 1256
_refine_ls_number_restraints 1
_refine_ls_restrained_S_all 1.093
_refine_ls_R_factor_all 0.0478
_refine_ls_R_factor_gt 0.0408
_refine_ls_shift/su_max 0.000
_refine_ls_shift/su_mean 0.000
_refine_ls_structure_factor_coef Fsqd
_refine_ls_weighting_details 'w=1/[\s^2^(Fo^2^)+88.8829P] where P=(Fo^2^+2Fc^2^)/3'
_refine_ls_weighting_scheme calc
_refine_ls_wR_factor_gt 0.1027
_refine_ls_wR_factor_ref 0.1060
_reflns_Friedel_coverage 0.000
_reflns_number_gt 1118
_reflns_number_total 1256
_reflns_threshold_expression 'I > 2\s(I)'
_cod_data_source_file d5nj03082j1.cif
_cod_data_source_block shelx
_cod_depositor_comments 'Adding full bibliography for 7064025.cif.'
_cod_original_sg_symbol_H-M 'C 2/c'
_cod_database_code 7064025
_shelx_shelxl_version_number 2014/7
_shelx_space_group_comment
;
The symmetry employed for this shelxl refinement is uniquely defined
by the following loop, which should always be used as a source of
symmetry information in preference to the above space-group names.
They are only intended as comments.
;

loop_
_space_group_symop_operation_xyz
'x, y, z'
'-x, y, -z+1/2'
'x+1/2, y+1/2, z'
'-x+1/2, y+1/2, -z+1/2'
'-x, -y, -z'
'x, -y, z-1/2'
'-x+1/2, -y+1/2, -z'
'x+1/2, -y+1/2, z-1/2'

loop_
_atom_site_label
_atom_site_type_symbol
_atom_site_fract_x
_atom_site_fract_y
_atom_site_fract_z
_atom_site_U_iso_or_equiv
_atom_site_adp_type
_atom_site_occupancy
_atom_site_site_symmetry_order
_atom_site_calc_flag
_atom_site_refinement_flags_posn
_atom_site_refinement_flags_adp
_atom_site_refinement_flags_occupancy
_atom_site_disorder_assembly
_atom_site_disorder_group
W1 W 0.77528(4) 0.10980(4) -0.61789(8) 0.0152(2) Uani 1 1 d . . . . .
W2 W 0.5000 0.21328(6) -0.2500 0.0345(4) Uani 1 2 d S T P . .
Na1 Na 1.0000 0.2720(6) -0.2500 0.0171(16) Uani 1 2 d S T P . .
Na2 Na 1.0000 -0.0106(16) -0.2500 0.072(5) Uani 1 2 d S T P . .
Na3 Na 0.5000 0.0000 -1.0000 0.031(2) Uani 1 2 d S . P . .
Cu Cu 0.7975(2) 0.1601(2) -1.1144(4) 0.0137(9) Uani 0.478(13) 1 d . . P . .
Na4 Na 0.7975(2) 0.1601(2) -1.1144(4) 0.0137(9) Uani 0.522(14) 1 d . . P . .
O1 O 0.617(2) 0.1313(10) -0.238(2) 0.066(6) Uani 1 1 d . . . . .
O2 O 0.5373(8) 0.2830(8) -0.0246(15) 0.018(2) Uani 1 1 d . . . . .
O3 O 0.6265(8) 0.0832(8) -0.6891(16) 0.023(2) Uani 1 1 d . . . . .
O4 O 0.8293(9) 0.1727(8) -0.3852(18) 0.027(2) Uani 1 1 d . . . . .
O5 O 0.7962(11) 0.1764(9) -0.8154(19) 0.034(3) Uani 1 1 d . . . . .
O6 O 0.8562(9) 0.0017(7) -0.5868(17) 0.023(2) Uani 1 1 d . . . . .

loop_
_atom_site_aniso_label
_atom_site_aniso_U_11
_atom_site_aniso_U_22
_atom_site_aniso_U_33
_atom_site_aniso_U_23
_atom_site_aniso_U_13
_atom_site_aniso_U_12
W1 0.0104(3) 0.0101(3) 0.0201(4) 0.0019(2) -0.0002(2) 0.0001(2)
W2 0.0872(9) 0.0063(4) 0.0162(5) 0.000 0.0264(5) 0.000
Na1 0.003(3) 0.025(4) 0.022(4) 0.000 0.003(3) 0.000
Na2 0.034(6) 0.152(16) 0.029(5) 0.000 0.011(5) 0.000
Na3 0.036(5) 0.016(4) 0.031(5) -0.005(5) 0.001(4) -0.005(4)
Cu 0.0190(14) 0.0124(14) 0.0095(13) -0.0004(11) 0.0052(10) 0.0001(11)
Na4 0.0190(14) 0.0124(14) 0.0095(13) -0.0004(11) 0.0052(10) 0.0001(11)
O1 0.147(18) 0.025(7) 0.039(8) 0.006(8) 0.048(11) 0.025(10)
O2 0.008(4) 0.027(6) 0.021(5) -0.005(5) 0.007(4) 0.001(4)
O3 0.006(4) 0.025(6) 0.031(5) -0.001(6) -0.002(4) -0.003(5)
O4 0.016(5) 0.019(6) 0.038(6) 0.003(6) 0.000(5) -0.006(5)
O5 0.029(6) 0.024(6) 0.041(7) 0.014(6) 0.005(5) 0.005(5)
O6 0.026(6) 0.008(4) 0.035(6) -0.001(5) 0.013(5) 0.002(5)

loop_
_atom_type_symbol
_atom_type_description
_atom_type_scat_dispersion_real
_atom_type_scat_dispersion_imag
_atom_type_scat_source
O O 0.0106 0.0060 'International Tables Vol C Tables 4.2.6.8 and 6.1.1.4'
Na Na 0.0362 0.0249 'International Tables Vol C Tables 4.2.6.8 and 6.1.1.4'
Cu Cu 0.3201 1.2651 'International Tables Vol C Tables 4.2.6.8 and 6.1.1.4'
W W -0.8490 6.8722 'International Tables Vol C Tables 4.2.6.8 and 6.1.1.4'

loop_
_geom_angle_atom_site_label_1
_geom_angle_atom_site_label_2
_geom_angle_atom_site_label_3
_geom_angle
_geom_angle_site_symmetry_1
_geom_angle_site_symmetry_3
_geom_angle_publ_flag
O3 W1 O6 110.0(5) . . ?
O3 W1 O4 111.6(5) . . ?
O6 W1 O4 107.3(5) . . ?
O3 W1 O5 108.7(5) . . ?
O6 W1 O5 107.3(5) . . ?
O4 W1 O5 111.7(5) . . ?
O3 W1 Na2 125.5(4) . . ?
O6 W1 Na2 40.4(4) . . ?
O4 W1 Na2 66.8(5) . . ?
O5 W1 Na2 122.5(4) . . ?
O3 W1 Na2 133.3(4) . 5_754 ?
O6 W1 Na2 40.4(4) . 5_754 ?
O4 W1 Na2 112.2(4) . 5_754 ?
O5 W1 Na2 68.5(5) . 5_754 ?
Na2 W1 Na2 61.49(5) . 5_754 ?
O3 W1 Na4 91.0(4) . 1_556 ?
O6 W1 Na4 102.0(4) . 1_556 ?
O4 W1 Na4 25.7(4) . 1_556 ?
O5 W1 Na4 135.6(4) . 1_556 ?
Na2 W1 Na4 65.73(16) . 1_556 ?
Na2 W1 Na4 124.62(5) 5_754 1_556 ?
O3 W1 Na1 39.3(4) . 7_654 ?
O6 W1 Na1 149.3(4) . 7_654 ?
O4 W1 Na1 91.0(4) . 7_654 ?
O5 W1 Na1 87.5(4) . 7_654 ?
Na2 W1 Na1 147.13(5) . 7_654 ?
Na2 W1 Na1 151.12(9) 5_754 7_654 ?
Na4 W1 Na1 83.66(5) 1_556 7_654 ?
O3 W1 Na4 90.1(4) . 7_653 ?
O6 W1 Na4 145.4(3) . 7_653 ?
O4 W1 Na4 89.8(4) . 7_653 ?
O5 W1 Na4 38.2(4) . 7_653 ?
Na2 W1 Na4 142.1(3) . 7_653 ?
Na2 W1 Na4 105.5(3) 5_754 7_653 ?
Na4 W1 Na4 105.57(5) 1_556 7_653 ?
Na1 W1 Na4 55.63(11) 7_654 7_653 ?
O2 W2 O2 114.5(7) . 2_654 ?
O2 W2 O1 108.6(5) . 2_654 ?
O2 W2 O1 110.9(6) 2_654 2_654 ?
O2 W2 O1 110.9(6) . . ?
O2 W2 O1 108.6(5) 2_654 . ?
O1 W2 O1 102.8(12) 2_654 . ?
O2 W2 Na4 31.8(3) . 7_654 ?
O2 W2 Na4 106.6(3) 2_654 7_654 ?
O1 W2 Na4 135.8(5) 2_654 7_654 ?
O1 W2 Na4 86.2(6) . 7_654 ?
O2 W2 Na4 106.6(3) . 8_456 ?
O2 W2 Na4 31.8(3) 2_654 8_456 ?
O1 W2 Na4 86.2(6) 2_654 8_456 ?
O1 W2 Na4 135.8(5) . 8_456 ?
Na4 W2 Na4 117.16(10) 7_654 8_456 ?
O2 W2 Na3 151.6(3) . 2_653 ?
O2 W2 Na3 92.7(3) 2_654 2_653 ?
O1 W2 Na3 66.0(5) 2_654 2_653 ?
O1 W2 Na3 48.6(6) . 2_653 ?
Na4 W2 Na3 134.73(5) 7_654 2_653 ?
Na4 W2 Na3 100.90(4) 8_456 2_653 ?
O2 W2 Na3 92.7(3) . 1_556 ?
O2 W2 Na3 151.6(3) 2_654 1_556 ?
O1 W2 Na3 48.6(6) 2_654 1_556 ?
O1 W2 Na3 65.9(5) . 1_556 ?
Na4 W2 Na3 100.90(4) 7_654 1_556 ?
Na4 W2 Na3 134.73(5) 8_456 1_556 ?
Na3 W2 Na3 62.187(15) 2_653 1_556 ?
O2 W2 Na4 105.0(3) . 2_653 ?
O2 W2 Na4 88.1(3) 2_654 2_653 ?
O1 W2 Na4 28.6(6) 2_654 2_653 ?
O1 W2 Na4 128.1(6) . 2_653 ?
Na4 W2 Na4 136.70(7) 7_654 2_653 ?
Na4 W2 Na4 59.35(8) 8_456 2_653 ?
Na3 W2 Na4 82.95(5) 2_653 2_653 ?
Na3 W2 Na4 76.38(5) 1_556 2_653 ?
O2 W2 Na4 88.1(3) . 1_556 ?
O2 W2 Na4 105.0(3) 2_654 1_556 ?
O1 W2 Na4 128.1(6) 2_654 1_556 ?
O1 W2 Na4 28.6(6) . 1_556 ?
Na4 W2 Na4 59.35(8) 7_654 1_556 ?
Na4 W2 Na4 136.70(7) 8_456 1_556 ?
Na3 W2 Na4 76.38(5) 2_653 1_556 ?
Na3 W2 Na4 82.95(5) 1_556 1_556 ?
Na4 W2 Na4 155.85(9) 2_653 1_556 ?
O2 W2 Na1 33.4(3) . 7_655 ?
O2 W2 Na1 140.7(4) 2_654 7_655 ?
O1 W2 Na1 77.9(4) 2_654 7_655 ?
O1 W2 Na1 106.3(5) . 7_655 ?
Na4 W2 Na1 58.18(9) 7_654 7_655 ?
Na4 W2 Na1 117.89(10) 8_456 7_655 ?
Na3 W2 Na1 124.36(14) 2_653 7_655 ?
Na3 W2 Na1 62.18(14) 1_556 7_655 ?
Na4 W2 Na1 84.43(5) 2_653 7_655 ?
Na4 W2 Na1 96.94(5) 1_556 7_655 ?
O2 W2 Na1 140.7(4) . 7_654 ?
O2 W2 Na1 33.4(3) 2_654 7_654 ?
O1 W2 Na1 106.3(5) 2_654 7_654 ?
O1 W2 Na1 77.9(4) . 7_654 ?
Na4 W2 Na1 117.89(10) 7_654 7_654 ?
Na4 W2 Na1 58.18(9) 8_456 7_654 ?
Na3 W2 Na1 62.18(14) 2_653 7_654 ?
Na3 W2 Na1 124.36(14) 1_556 7_654 ?
Na4 W2 Na1 96.94(5) 2_653 7_654 ?
Na4 W2 Na1 84.43(5) 1_556 7_654 ?
Na1 W2 Na1 173.5(3) 7_655 7_654 ?
O2 Na1 O2 141.3(7) 8 7_655 ?
O2 Na1 O4 83.7(4) 8 . ?
O2 Na1 O4 74.4(4) 7_655 . ?
O2 Na1 O4 74.4(4) 8 2_754 ?
O2 Na1 O4 83.7(4) 7_655 2_754 ?
O4 Na1 O4 110.2(7) . 2_754 ?
O2 Na1 O3 96.1(4) 8 8_556 ?
O2 Na1 O3 115.4(4) 7_655 8_556 ?
O4 Na1 O3 159.5(4) . 8_556 ?
O4 Na1 O3 89.3(4) 2_754 8_556 ?
O2 Na1 O3 115.4(4) 8 7_654 ?
O2 Na1 O3 96.1(4) 7_655 7_654 ?
O4 Na1 O3 89.3(4) . 7_654 ?
O4 Na1 O3 159.5(4) 2_754 7_654 ?
O3 Na1 O3 72.2(5) 8_556 7_654 ?
O2 Na1 Na4 119.6(4) 8 1_556 ?
O2 Na1 Na4 37.1(2) 7_655 1_556 ?
O4 Na1 Na4 38.5(3) . 1_556 ?
O4 Na1 Na4 104.9(4) 2_754 1_556 ?
O3 Na1 Na4 143.9(3) 8_556 1_556 ?
O3 Na1 Na4 86.2(2) 7_654 1_556 ?
O2 Na1 Cu 119.6(4) 8 1_556 ?
O2 Na1 Cu 37.1(2) 7_655 1_556 ?
O4 Na1 Cu 38.5(3) . 1_556 ?
O4 Na1 Cu 104.9(4) 2_754 1_556 ?
O3 Na1 Cu 143.9(3) 8_556 1_556 ?
O3 Na1 Cu 86.2(2) 7_654 1_556 ?
Na4 Na1 Cu 0.0 1_556 1_556 ?
O2 Na1 Na4 37.1(2) 8 2_753 ?
O2 Na1 Na4 119.6(4) 7_655 2_753 ?
O4 Na1 Na4 104.9(4) . 2_753 ?
O4 Na1 Na4 38.5(3) 2_754 2_753 ?
O3 Na1 Na4 86.2(2) 8_556 2_753 ?
O3 Na1 Na4 143.9(3) 7_654 2_753 ?
Na4 Na1 Na4 125.3(3) 1_556 2_753 ?
Cu Na1 Na4 125.3(3) 1_556 2_753 ?
O2 Na1 Cu 37.1(2) 8 2_753 ?
O2 Na1 Cu 119.6(4) 7_655 2_753 ?
O4 Na1 Cu 104.9(4) . 2_753 ?
O4 Na1 Cu 38.5(3) 2_754 2_753 ?
O3 Na1 Cu 86.2(2) 8_556 2_753 ?
O3 Na1 Cu 143.9(3) 7_654 2_753 ?
Na4 Na1 Cu 125.3 1_556 2_753 ?
Cu Na1 Cu 125.3(3) 1_556 2_753 ?
Na4 Na1 Cu 0.0 2_753 2_753 ?
O2 Na1 W2 160.4(4) 8 7_655 ?
O2 Na1 W2 25.2(3) 7_655 7_655 ?
O4 Na1 W2 96.4(3) . 7_655 ?
O4 Na1 W2 87.4(3) 2_754 7_655 ?
O3 Na1 W2 90.6(3) 8_556 7_655 ?
O3 Na1 W2 84.1(3) 7_654 7_655 ?
Na4 Na1 W2 57.87(5) 1_556 7_655 ?
Cu Na1 W2 57.87(5) 1_556 7_655 ?
Na4 Na1 W2 125.74(12) 2_753 7_655 ?
Cu Na1 W2 125.74(12) 2_753 7_655 ?
O2 Na1 W2 25.2(3) 8 7_654 ?
O2 Na1 W2 160.4(4) 7_655 7_654 ?
O4 Na1 W2 87.4(3) . 7_654 ?
O4 Na1 W2 96.4(3) 2_754 7_654 ?
O3 Na1 W2 84.1(3) 8_556 7_654 ?
O3 Na1 W2 90.6(3) 7_654 7_654 ?
Na4 Na1 W2 125.74(12) 1_556 7_654 ?
Cu Na1 W2 125.74(12) 1_556 7_654 ?
Na4 Na1 W2 57.87(5) 2_753 7_654 ?
Cu Na1 W2 57.87(5) 2_753 7_654 ?
W2 Na1 W2 173.5(3) 7_655 7_654 ?
O6 Na2 O6 171.9(11) . 2_754 ?
O6 Na2 O6 94.0(4) . 6_556 ?
O6 Na2 O6 85.6(4) 2_754 6_556 ?
O6 Na2 O6 85.6(4) . 5_754 ?
O6 Na2 O6 94.0(4) 2_754 5_754 ?
O6 Na2 O6 174.3(11) 6_556 5_754 ?
O6 Na2 W1 144.3(8) . 2_754 ?
O6 Na2 W1 28.4(3) 2_754 2_754 ?
O6 Na2 W1 97.9(4) 6_556 2_754 ?
O6 Na2 W1 79.4(3) 5_754 2_754 ?
O6 Na2 W1 28.4(3) . . ?
O6 Na2 W1 144.3(8) 2_754 . ?
O6 Na2 W1 79.4(3) 6_556 . ?
O6 Na2 W1 97.9(4) 5_754 . ?
W1 Na2 W1 122.5(6) 2_754 . ?
O6 Na2 W1 85.8(3) . 6_556 ?
O6 Na2 W1 97.3(3) 2_754 6_556 ?
O6 Na2 W1 27.8(3) 6_556 6_556 ?
O6 Na2 W1 157.5(8) 5_754 6_556 ?
W1 Na2 W1 118.51(5) 2_754 6_556 ?
W1 Na2 W1 84.12(3) . 6_556 ?
O6 Na2 W1 97.3(3) . 5_754 ?
O6 Na2 W1 85.8(3) 2_754 5_754 ?
O6 Na2 W1 157.5(8) 6_556 5_754 ?
O6 Na2 W1 27.8(3) 5_754 5_754 ?
W1 Na2 W1 84.12(3) 2_754 5_754 ?
W1 Na2 W1 118.51(5) . 5_754 ?
W1 Na2 W1 134.1(6) 6_556 5_754 ?
O6 Na2 Na4 41.1(3) . 6_556 ?
O6 Na2 Na4 146.7(8) 2_754 6_556 ?
O6 Na2 Na4 86.3(4) 6_556 6_556 ?
O6 Na2 Na4 97.0(4) 5_754 6_556 ?
W1 Na2 Na4 172.2(5) 2_754 6_556 ?
W1 Na2 Na4 64.65(5) . 6_556 ?
W1 Na2 Na4 63.4(2) 6_556 6_556 ?
W1 Na2 Na4 89.5(3) 5_754 6_556 ?
O6 Na2 Cu 41.1(3) . 6_556 ?
O6 Na2 Cu 146.7(8) 2_754 6_556 ?
O6 Na2 Cu 86.3(4) 6_556 6_556 ?
O6 Na2 Cu 97.0(4) 5_754 6_556 ?
W1 Na2 Cu 172.2(5) 2_754 6_556 ?
W1 Na2 Cu 64.65(5) . 6_556 ?
W1 Na2 Cu 63.4(2) 6_556 6_556 ?
W1 Na2 Cu 89.5(3) 5_754 6_556 ?
Na4 Na2 Cu 0.0 6_556 6_556 ?
O6 Na2 Cu 146.7(8) . 5_754 ?
O6 Na2 Cu 41.1(3) 2_754 5_754 ?
O6 Na2 Cu 97.0(4) 6_556 5_754 ?
O6 Na2 Cu 86.3(4) 5_754 5_754 ?
W1 Na2 Cu 64.65(5) 2_754 5_754 ?
W1 Na2 Cu 172.2(5) . 5_754 ?
W1 Na2 Cu 89.5(3) 6_556 5_754 ?
W1 Na2 Cu 63.4(2) 5_754 5_754 ?
Na4 Na2 Cu 108.4 6_556 5_754 ?
Cu Na2 Cu 108.4(6) 6_556 5_754 ?
O6 Na2 Na4 146.7(8) . 5_754 ?
O6 Na2 Na4 41.1(3) 2_754 5_754 ?
O6 Na2 Na4 97.0(4) 6_556 5_754 ?
O6 Na2 Na4 86.3(4) 5_754 5_754 ?
W1 Na2 Na4 64.65(5) 2_754 5_754 ?
W1 Na2 Na4 172.2(5) . 5_754 ?
W1 Na2 Na4 89.5(3) 6_556 5_754 ?
W1 Na2 Na4 63.4(2) 5_754 5_754 ?
Na4 Na2 Na4 108.4(6) 6_556 5_754 ?
Cu Na2 Na4 108.4(6) 6_556 5_754 ?
Cu Na2 Na4 0.00(11) 5_754 5_754 ?
O3 Na3 O3 180.0 . 5_653 ?
O3 Na3 O1 71.6(4) . 6 ?
O3 Na3 O1 108.4(4) 5_653 6 ?
O3 Na3 O1 108.4(4) . 2_653 ?
O3 Na3 O1 71.6(4) 5_653 2_653 ?
O1 Na3 O1 180.0(6) 6 2_653 ?
O3 Na3 O3 110.9(4) . 6 ?
O3 Na3 O3 69.1(4) 5_653 6 ?
O1 Na3 O3 77.7(4) 6 6 ?
O1 Na3 O3 102.3(4) 2_653 6 ?
O3 Na3 O3 69.1(4) . 2_653 ?
O3 Na3 O3 110.9(4) 5_653 2_653 ?
O1 Na3 O3 102.3(4) 6 2_653 ?
O1 Na3 O3 77.7(4) 2_653 2_653 ?
O3 Na3 O3 180.0 6 2_653 ?
O3 Na3 W2 86.8(3) . 1_554 ?
O3 Na3 W2 93.2(3) 5_653 1_554 ?
O1 Na3 W2 148.7(4) 6 1_554 ?
O1 Na3 W2 31.3(4) 2_653 1_554 ?
O3 Na3 W2 89.9(2) 6 1_554 ?
O3 Na3 W2 90.1(2) 2_653 1_554 ?
O3 Na3 W2 93.2(3) . 5_654 ?
O3 Na3 W2 86.8(3) 5_653 5_654 ?
O1 Na3 W2 31.3(4) 6 5_654 ?
O1 Na3 W2 148.7(4) 2_653 5_654 ?
O3 Na3 W2 90.1(2) 6 5_654 ?
O3 Na3 W2 89.9(2) 2_653 5_654 ?
W2 Na3 W2 180.0 1_554 5_654 ?
O3 Na3 Na3 131.5(2) . 2_652 ?
O3 Na3 Na3 48.5(2) 5_653 2_652 ?
O1 Na3 Na3 120.5(3) 6 2_652 ?
O1 Na3 Na3 59.5(3) 2_653 2_652 ?
O3 Na3 Na3 44.0(2) 6 2_652 ?
O3 Na3 Na3 136.0(2) 2_653 2_652 ?
W2 Na3 Na3 58.907(8) 1_554 2_652 ?
W2 Na3 Na3 121.093(7) 5_654 2_652 ?
O3 Na3 Na3 48.5(2) . 2_653 ?
O3 Na3 Na3 131.5(2) 5_653 2_653 ?
O1 Na3 Na3 59.5(3) 6 2_653 ?
O1 Na3 Na3 120.5(3) 2_653 2_653 ?
O3 Na3 Na3 136.0(2) 6 2_653 ?
O3 Na3 Na3 44.0(2) 2_653 2_653 ?
W2 Na3 Na3 121.093(8) 1_554 2_653 ?
W2 Na3 Na3 58.907(7) 5_654 2_653 ?
Na3 Na3 Na3 180.0 2_652 2_653 ?
O3 Na3 Na1 43.1(3) . 7_654 ?
O3 Na3 Na1 136.9(3) 5_653 7_654 ?
O1 Na3 Na1 110.7(3) 6 7_654 ?
O1 Na3 Na1 69.3(3) 2_653 7_654 ?
O3 Na3 Na1 136.8(2) 6 7_654 ?
O3 Na3 Na1 43.2(2) 2_653 7_654 ?
W2 Na3 Na1 60.53(7) 1_554 7_654 ?
W2 Na3 Na1 119.47(7) 5_654 7_654 ?
Na3 Na3 Na1 119.43(7) 2_652 7_654 ?
Na3 Na3 Na1 60.57(7) 2_653 7_654 ?
O3 Na3 Na1 136.9(3) . 3_444 ?
O3 Na3 Na1 43.1(3) 5_653 3_444 ?
O1 Na3 Na1 69.3(3) 6 3_444 ?
O1 Na3 Na1 110.7(3) 2_653 3_444 ?
O3 Na3 Na1 43.2(2) 6 3_444 ?
O3 Na3 Na1 136.8(2) 2_653 3_444 ?
W2 Na3 Na1 119.47(7) 1_554 3_444 ?
W2 Na3 Na1 60.53(7) 5_654 3_444 ?
Na3 Na3 Na1 60.57(7) 2_652 3_444 ?
Na3 Na3 Na1 119.43(7) 2_653 3_444 ?
Na1 Na3 Na1 180.0 7_654 3_444 ?
O2 Cu O1 167.4(5) 7_654 1_554 ?
O2 Cu O4 85.6(4) 7_654 1_554 ?
O1 Cu O4 99.0(5) 1_554 1_554 ?
O2 Cu O5 81.4(4) 7_654 . ?
O1 Cu O5 92.5(5) 1_554 . ?
O4 Cu O5 165.5(5) 1_554 . ?
O2 Cu O6 95.9(4) 7_654 6 ?
O1 Cu O6 95.8(5) 1_554 6 ?
O4 Cu O6 90.0(4) 1_554 6 ?
O5 Cu O6 97.6(4) . 6 ?
O2 Cu Na1 42.0(3) 7_654 1_554 ?
O1 Cu Na1 138.4(4) 1_554 1_554 ?
O4 Cu Na1 45.1(3) 1_554 1_554 ?
O5 Cu Na1 120.8(4) . 1_554 ?
O6 Cu Na1 102.9(3) 6 1_554 ?
O2 Cu Na4 86.9(3) 7_654 7_653 ?
O1 Cu Na4 80.9(4) 1_554 7_653 ?
O4 Cu Na4 126.0(3) 1_554 7_653 ?
O5 Cu Na4 47.2(3) . 7_653 ?
O6 Cu Na4 144.0(3) 6 7_653 ?
Na1 Cu Na4 102.90(17) 1_554 7_653 ?
O2 Cu Na2 64.1(4) 7_654 5_754 ?
O1 Cu Na2 123.3(5) 1_554 5_754 ?
O4 Cu Na2 113.5(3) 1_554 5_754 ?
O5 Cu Na2 66.1(4) . 5_754 ?
O6 Cu Na2 42.6(4) 6 5_754 ?
Na1 Cu Na2 94.52(18) 1_554 5_754 ?
Na4 Cu Na2 110.6(2) 7_653 5_754 ?
W2 O1 Na4 127.1(9) . 1_556 ?
W2 O1 Cu 127.1(9) . 1_556 ?
Na4 O1 Cu 0.0 1_556 1_556 ?
W2 O1 Na3 100.1(10) . 2_653 ?
Na4 O1 Na3 130.5(7) 1_556 2_653 ?
Cu O1 Na3 130.5(7) 1_556 2_653 ?
W2 O2 Na4 121.3(5) . 7_654 ?
W2 O2 Cu 121.3(5) . 7_654 ?
Na4 O2 Cu 0.0 7_654 7_654 ?
W2 O2 Na1 121.4(5) . 7_655 ?
Na4 O2 Na1 101.0(4) 7_654 7_655 ?
Cu O2 Na1 101.0(4) 7_654 7_655 ?
W1 O3 Na3 127.3(5) . . ?
W1 O3 Na1 114.0(5) . 7_654 ?
Na3 O3 Na1 93.9(3) . 7_654 ?
W1 O3 Na3 133.6(5) . 2_653 ?
Na3 O3 Na3 87.5(3) . 2_653 ?
Na1 O3 Na3 89.3(3) 7_654 2_653 ?
W1 O4 Na4 132.9(6) . 1_556 ?
W1 O4 Cu 132.9(6) . 1_556 ?
Na4 O4 Cu 0.0 1_556 1_556 ?
W1 O4 Na1 129.0(6) . . ?
Na4 O4 Na1 96.4(4) 1_556 . ?
Cu O4 Na1 96.4(4) 1_556 . ?
W1 O5 Cu 141.8(7) . . ?
W1 O5 Na4 115.8(6) . 7_653 ?
Cu O5 Na4 93.9 . 7_653 ?
W1 O6 Na4 131.0(5) . 6_556 ?
W1 O6 Cu 131.0(5) . 6_556 ?
Na4 O6 Cu 0.0 6_556 6_556 ?
W1 O6 Na2 111.2(7) . . ?
Na4 O6 Na2 96.2(6) 6_556 . ?
Cu O6 Na2 96.2(6) 6_556 . ?
W1 O6 Na2 111.9(7) . 5_754 ?
Na4 O6 Na2 105.3(6) 6_556 5_754 ?
Cu O6 Na2 105.3(6) 6_556 5_754 ?
Na2 O6 Na2 94.4(4) . 5_754 ?

loop_
_geom_bond_atom_site_label_1
_geom_bond_atom_site_label_2
_geom_bond_distance
_geom_bond_site_symmetry_2
_geom_bond_publ_flag
W1 O3 1.766(10) . ?
W1 O6 1.775(10) . ?
W1 O4 1.780(12) . ?
W1 O5 1.787(12) . ?
W1 Na2 3.481(10) . ?
W1 Na2 3.538(8) 5_754 ?
W1 Na4 3.579(2) 1_556 ?
W1 Na1 3.592(4) 7_654 ?
W1 Na4 3.667(3) 7_653 ?
W2 O2 1.790(10) . ?
W2 O2 1.790(10) 2_654 ?
W2 O1 1.827(18) 2_654 ?
W2 O1 1.827(18) . ?
W2 Na4 3.377(3) 7_654 ?
W2 Na4 3.377(3) 8_456 ?
W2 Na3 3.4628(7) 2_653 ?
W2 Na3 3.4628(7) 1_556 ?
W2 Na4 3.535(3) 2_653 ?
W2 Na4 3.535(3) 1_556 ?
W2 Na1 3.5825(5) 7_655 ?
W2 Na1 3.5825(5) 7_654 ?
Na1 O2 2.308(10) 8 ?
Na1 O2 2.308(10) 7_655 ?
Na1 O4 2.414(12) . ?
Na1 O4 2.414(12) 2_754 ?
Na1 O3 2.491(13) 8_556 ?
Na1 O3 2.491(13) 7_654 ?
Na1 Na4 3.388(5) 1_556 ?
Na1 Cu 3.388(5) 1_556 ?
Na1 Na4 3.388(5) 2_753 ?
Na1 Cu 3.388(5) 2_753 ?
Na1 W2 3.5825(5) 7_655 ?
Na1 W2 3.5825(5) 7_654 ?
Na2 O6 2.421(11) . ?
Na2 O6 2.421(11) 2_754 ?
Na2 O6 2.470(10) 6_556 ?
Na2 O6 2.470(10) 5_754 ?
Na2 W1 3.481(10) 2_754 ?
Na2 W1 3.538(8) 6_556 ?
Na2 W1 3.538(8) 5_754 ?
Na2 Na4 3.554(13) 6_556 ?
Na2 Cu 3.554(13) 6_556 ?
Na2 Cu 3.554(13) 5_754 ?
Na2 Na4 3.554(13) 5_754 ?
Na3 O3 2.487(10) . ?
Na3 O3 2.487(10) 5_653 ?
Na3 O1 2.639(18) 6 ?
Na3 O1 2.639(18) 2_653 ?
Na3 O3 2.683(11) 6 ?
Na3 O3 2.683(11) 2_653 ?
Na3 W2 3.4628(8) 1_554 ?
Na3 W2 3.4628(8) 5_654 ?
Na3 Na3 3.5766 2_652 ?
Na3 Na3 3.576650(4) 2_653 ?
Na3 Na1 3.639(8) 7_654 ?
Na3 Na1 3.639(8) 3_444 ?
Cu O2 2.081(10) 7_654 ?
Cu O1 2.12(2) 1_554 ?
Cu O4 2.122(12) 1_554 ?
Cu O5 2.156(13) . ?
Cu O6 2.351(11) 6 ?
Cu Na1 3.388(5) 1_554 ?
Cu Na4 3.425(5) 7_653 ?
Cu Na2 3.554(13) 5_754 ?
O1 Na4 2.12(2) 1_556 ?
O1 Cu 2.12(2) 1_556 ?
O1 Na3 2.639(18) 2_653 ?
O2 Na4 2.081(10) 7_654 ?
O2 Cu 2.081(10) 7_654 ?
O2 Na1 2.308(10) 7_655 ?
O3 Na1 2.491(13) 7_654 ?
O3 Na3 2.683(11) 2_653 ?
O4 Na4 2.122(12) 1_556 ?
O4 Cu 2.122(12) 1_556 ?
O5 Na4 2.519(12) 7_653 ?
O6 Na4 2.351(11) 6_556 ?
O6 Cu 2.351(11) 6_556 ?
O6 Na2 2.470(10) 5_754 ?
